data_7200223
loop_
_publ_author_name
'Skovsgaard, Signe'
'Bond, Andrew D.'

_publ_section_title
;
 Co-crystallisation of benzoic acid derivatives with N-containing bases in
 solution and by mechanical grinding: stoichiometric variants,
 polymorphism and twinning
;
_journal_coden_ASTM CRECF4
_journal_issue 3
_journal_name_full CrystEngComm
_journal_page_first 444
_journal_page_last 453
_journal_paper_doi 10.1039/b810660f
_journal_volume 11
_journal_year 2009
_chemical_formula_moiety 'C7 H6 O2, C4 H5 N3'
_chemical_formula_sum 'C11 H11 N3 O2'
_chemical_formula_weight 217.23
_space_group_IT_number 14
_symmetry_cell_setting monoclinic
_symmetry_space_group_name_Hall '-P 2yn'
_symmetry_space_group_name_H-M 'P 1 21/n 1'
_atom_sites_solution_hydrogens geom
_atom_sites_solution_primary direct
_atom_sites_solution_secondary difmap
_cell_angle_alpha 90.00
_cell_angle_beta 90.980(3)
_cell_angle_gamma 90.00
_cell_formula_units_Z 4
_cell_length_a 5.3467(4)
_cell_length_b 17.2757(13)
_cell_length_c 11.5764(9)
_cell_measurement_reflns_used 8371
_cell_measurement_temperature 180(2)
_cell_measurement_theta_max 26.15
_cell_measurement_theta_min 2.36
_cell_volume 1069.13(14)
_computing_cell_refinement 'SAINT v.7.06a (Bruker, 2003)'
_computing_data_collection 'APEX2 v.1.0-22 (Bruker Nonius, 2004)'
_computing_data_reduction 'SAINT v.7.06a'
_computing_molecular_graphics 'SHELXTL v.6.10'
_computing_publication_material 'SHELXTL v.6.10'
_computing_structure_refinement 'SHELXTL v.6.10'
_computing_structure_solution 'SHELXTL v.6.10 (Sheldrick, 2000)'
_diffrn_ambient_temperature 180(2)
_diffrn_measured_fraction_theta_full 0.982
_diffrn_measured_fraction_theta_max 0.982
_diffrn_measurement_device_type 'Bruker-Nonius X8APEX-II CCD'
_diffrn_measurement_method 'thin-slice \w and \f scans'
_diffrn_radiation_monochromator graphite
_diffrn_radiation_source 'fine-focus sealed tube'
_diffrn_radiation_type MoK\a
_diffrn_radiation_wavelength 0.71073
_diffrn_reflns_av_R_equivalents 0.0254
_diffrn_reflns_av_sigmaI/netI 0.0168
_diffrn_reflns_limit_h_max 5
_diffrn_reflns_limit_h_min -6
_diffrn_reflns_limit_k_max 20
_diffrn_reflns_limit_k_min -21
_diffrn_reflns_limit_l_max 14
_diffrn_reflns_limit_l_min -14
_diffrn_reflns_number 15086
_diffrn_reflns_theta_full 26.36
_diffrn_reflns_theta_max 26.36
_diffrn_reflns_theta_min 3.52
_diffrn_standards_number 0
_exptl_absorpt_coefficient_mu 0.096
_exptl_absorpt_correction_T_max 0.981
_exptl_absorpt_correction_T_min 0.872
_exptl_absorpt_correction_type multi-scan
_exptl_absorpt_process_details
;
SADABS v.2.10 (Sheldrick, 2003)
Ratio of minimum to maximum apparent transmission: 0.888565
;
_exptl_crystal_colour colourless
_exptl_crystal_density_diffrn 1.350
_exptl_crystal_density_method 'not measured'
_exptl_crystal_description block
_exptl_crystal_F_000 456
_exptl_crystal_size_max 0.40
_exptl_crystal_size_mid 0.30
_exptl_crystal_size_min 0.20
_refine_diff_density_max 0.188
_refine_diff_density_min -0.199
_refine_diff_density_rms 0.043
_refine_ls_extinction_method none
_refine_ls_goodness_of_fit_ref 1.155
_refine_ls_hydrogen_treatment mixed
_refine_ls_matrix_type full
_refine_ls_number_parameters 157
_refine_ls_number_reflns 2153
_refine_ls_number_restraints 0
_refine_ls_restrained_S_all 1.155
_refine_ls_R_factor_all 0.0486
_refine_ls_R_factor_gt 0.0416
_refine_ls_shift/su_max 0.000
_refine_ls_shift/su_mean 0.000
_refine_ls_structure_factor_coef Fsqd
_refine_ls_weighting_details 'calc w=1/[\s^2^(Fo^2^)+(0.0301P)^2^+0.9362P] where P=(Fo^2^+2Fc^2^)/3'
_refine_ls_weighting_scheme calc
_refine_ls_wR_factor_gt 0.1154
_refine_ls_wR_factor_ref 0.1178
_reflns_number_gt 1839
_reflns_number_total 2153
_reflns_threshold_expression I>2\s(I)
_cod_data_source_file B810660F.txt
_cod_data_source_block 4
_cod_depositor_comments
;
 Replaced the incorrect bibliographical reference to the original
 publication with a proper one.

 Antanas Vaitkus,
 2019-09-18
;
_cod_original_sg_symbol_H-M 'P 21/n'
_cod_database_code 7200223

loop_
_symmetry_equiv_pos_as_xyz
'x, y, z'
'-x+1/2, y+1/2, -z+1/2'
'-x, -y, -z'
'x-1/2, -y-1/2, z-1/2'

loop_
_atom_site_label
_atom_site_type_symbol
_atom_site_fract_x
_atom_site_fract_y
_atom_site_fract_z
_atom_site_U_iso_or_equiv
_atom_site_adp_type
_atom_site_occupancy
_atom_site_symmetry_multiplicity
_atom_site_calc_flag
_atom_site_refinement_flags
_atom_site_disorder_assembly
_atom_site_disorder_group
N1 N 0.7123(3) 0.50714(9) 0.20997(13) 0.0291(4) Uani 1 1 d . . .
N2 N 0.4272(3) 0.54709(9) 0.35605(14) 0.0302(4) Uani 1 1 d . . .
N3 N 0.7693(4) 0.47157(12) 0.40039(16) 0.0389(5) Uani 1 1 d . . .
H31 H 0.715(5) 0.4663(14) 0.475(2) 0.047(7) Uiso 1 1 d . . .
H32 H 0.909(5) 0.4480(15) 0.371(2) 0.052(7) Uiso 1 1 d . . .
C1 C 0.6336(4) 0.50898(11) 0.32078(16) 0.0278(4) Uani 1 1 d . . .
C2 C 0.2959(4) 0.58417(12) 0.27524(18) 0.0333(5) Uani 1 1 d . . .
H2A H 0.1481 0.6104 0.2973 0.040 Uiso 1 1 calc R . .
C3 C 0.3632(4) 0.58668(13) 0.16007(19) 0.0366(5) Uani 1 1 d . . .
H3A H 0.2673 0.6141 0.1036 0.044 Uiso 1 1 calc R . .
C4 C 0.5770(4) 0.54710(12) 0.13282(17) 0.0323(5) Uani 1 1 d . . .
H4A H 0.6311 0.5483 0.0551 0.039 Uiso 1 1 calc R . .
O11 O 0.1810(3) 0.38678(8) 0.29751(11) 0.0343(4) Uani 1 1 d . . .
O12 O 0.0412(3) 0.40903(8) 0.11734(12) 0.0351(4) Uani 1 1 d . . .
H12 H -0.073(6) 0.4412(18) 0.148(3) 0.066(9) Uiso 1 1 d . . .
C11 C 0.3558(3) 0.31390(11) 0.14493(17) 0.0272(4) Uani 1 1 d . . .
C12 C 0.3240(4) 0.28588(12) 0.03333(17) 0.0326(5) Uani 1 1 d . . .
H12A H 0.1905 0.3045 -0.0143 0.039 Uiso 1 1 calc R . .
C13 C 0.4873(4) 0.23076(12) -0.00844(19) 0.0371(5) Uani 1 1 d . . .
H13A H 0.4645 0.2111 -0.0846 0.045 Uiso 1 1 calc R . .
C14 C 0.6838(4) 0.20411(12) 0.06024(19) 0.0358(5) Uani 1 1 d . . .
H14A H 0.7972 0.1670 0.0308 0.043 Uiso 1 1 calc R . .
C15 C 0.7146(4) 0.23162(12) 0.17179(19) 0.0372(5) Uani 1 1 d . . .
H15A H 0.8484 0.2130 0.2192 0.045 Uiso 1 1 calc R . .
C16 C 0.5509(4) 0.28625(12) 0.21445(18) 0.0335(5) Uani 1 1 d . . .
H16A H 0.5717 0.3049 0.2912 0.040 Uiso 1 1 calc R . .
C17 C 0.1848(3) 0.37326(11) 0.19421(16) 0.0272(4) Uani 1 1 d . . .

loop_
_atom_site_aniso_label
_atom_site_aniso_U_11
_atom_site_aniso_U_22
_atom_site_aniso_U_33
_atom_site_aniso_U_23
_atom_site_aniso_U_13
_atom_site_aniso_U_12
N1 0.0328(9) 0.0294(9) 0.0252(8) -0.0016(7) 0.0039(7) 0.0000(7)
N2 0.0308(9) 0.0281(9) 0.0319(9) -0.0037(7) 0.0061(7) -0.0001(7)
N3 0.0377(10) 0.0530(12) 0.0263(9) 0.0025(8) 0.0074(8) 0.0135(9)
C1 0.0292(10) 0.0266(10) 0.0279(10) -0.0024(8) 0.0048(8) -0.0024(8)
C2 0.0297(10) 0.0294(10) 0.0408(12) -0.0021(9) 0.0023(8) 0.0011(8)
C3 0.0377(12) 0.0353(11) 0.0368(12) 0.0041(9) -0.0037(9) 0.0011(9)
C4 0.0396(11) 0.0318(11) 0.0256(10) 0.0000(8) 0.0020(8) -0.0037(9)
O11 0.0398(8) 0.0361(8) 0.0270(7) -0.0023(6) 0.0044(6) 0.0039(6)
O12 0.0416(8) 0.0343(8) 0.0294(7) 0.0016(6) 0.0054(6) 0.0122(7)
C11 0.0281(10) 0.0228(9) 0.0310(10) 0.0008(8) 0.0058(7) -0.0027(7)
C12 0.0379(11) 0.0309(10) 0.0290(10) 0.0017(8) 0.0000(8) 0.0048(9)
C13 0.0473(12) 0.0339(11) 0.0302(11) -0.0022(9) 0.0045(9) 0.0056(9)
C14 0.0366(11) 0.0277(10) 0.0435(12) 0.0019(9) 0.0111(9) 0.0048(9)
C15 0.0317(11) 0.0357(11) 0.0441(12) 0.0023(9) -0.0017(9) 0.0034(9)
C16 0.0347(11) 0.0334(11) 0.0325(11) -0.0028(9) -0.0001(8) -0.0011(9)
C17 0.0292(10) 0.0242(9) 0.0285(10) 0.0004(8) 0.0062(8) -0.0042(8)

loop_
_atom_type_symbol
_atom_type_description
_atom_type_scat_dispersion_real
_atom_type_scat_dispersion_imag
_atom_type_scat_source
C C 0.0033 0.0016 'International Tables Vol C Tables 4.2.6.8 and 6.1.1.4'
H H 0.0000 0.0000 'International Tables Vol C Tables 4.2.6.8 and 6.1.1.4'
N N 0.0061 0.0033 'International Tables Vol C Tables 4.2.6.8 and 6.1.1.4'
O O 0.0106 0.0060 'International Tables Vol C Tables 4.2.6.8 and 6.1.1.4'

loop_
_geom_angle_atom_site_label_1
_geom_angle_atom_site_label_2
_geom_angle_atom_site_label_3
_geom_angle
_geom_angle_site_symmetry_1
_geom_angle_site_symmetry_3
_geom_angle_publ_flag
C4 N1 C1 116.61(17) . . ?
C2 N2 C1 116.53(17) . . ?
C1 N3 H31 121.5(16) . . ?
C1 N3 H32 113.3(16) . . ?
H31 N3 H32 125(2) . . ?
N3 C1 N2 117.69(18) . . ?
N3 C1 N1 117.99(18) . . ?
N2 C1 N1 124.31(18) . . ?
N2 C2 C3 123.42(19) . . ?
N2 C2 H2A 118.3 . . ?
C3 C2 H2A 118.3 . . ?
C4 C3 C2 115.83(19) . . ?
C4 C3 H3A 122.1 . . ?
C2 C3 H3A 122.1 . . ?
N1 C4 C3 123.27(19) . . ?
N1 C4 H4A 118.4 . . ?
C3 C4 H4A 118.4 . . ?
C17 O12 H12 114.2(18) . . ?
C12 C11 C16 119.84(18) . . ?
C12 C11 C17 121.94(18) . . ?
C16 C11 C17 118.21(17) . . ?
C13 C12 C11 119.81(19) . . ?
C13 C12 H12A 120.1 . . ?
C11 C12 H12A 120.1 . . ?
C12 C13 C14 120.3(2) . . ?
C12 C13 H13A 119.8 . . ?
C14 C13 H13A 119.8 . . ?
C15 C14 C13 119.93(19) . . ?
C15 C14 H14A 120.0 . . ?
C13 C14 H14A 120.0 . . ?
C14 C15 C16 120.1(2) . . ?
C14 C15 H15A 120.0 . . ?
C16 C15 H15A 120.0 . . ?
C15 C16 C11 120.03(19) . . ?
C15 C16 H16A 120.0 . . ?
C11 C16 H16A 120.0 . . ?
O11 C17 O12 123.57(18) . . ?
O11 C17 C11 121.78(18) . . ?
O12 C17 C11 114.65(16) . . ?

loop_
_geom_bond_atom_site_label_1
_geom_bond_atom_site_label_2
_geom_bond_distance
_geom_bond_site_symmetry_2
_geom_bond_publ_flag
N1 C4 1.332(3) . ?
N1 C1 1.357(2) . ?
N2 C2 1.325(3) . ?
N2 C1 1.354(2) . ?
N3 C1 1.330(3) . ?
N3 H31 0.92(3) . ?
N3 H32 0.92(3) . ?
C2 C3 1.387(3) . ?
C2 H2A 0.950 . ?
C3 C4 1.373(3) . ?
C3 H3A 0.950 . ?
C4 H4A 0.950 . ?
O11 C17 1.219(2) . ?
O12 C17 1.319(2) . ?
O12 H12 0.91(3) . ?
C11 C12 1.387(3) . ?
C11 C16 1.391(3) . ?
C11 C17 1.494(3) . ?
C12 C13 1.385(3) . ?
C12 H12A 0.950 . ?
C13 C14 1.385(3) . ?
C13 H13A 0.950 . ?
C14 C15 1.383(3) . ?
C14 H14A 0.950 . ?
C15 C16 1.384(3) . ?
C15 H15A 0.950 . ?
C16 H16A 0.950 . ?

loop_
_geom_hbond_atom_site_label_D
_geom_hbond_atom_site_label_H
_geom_hbond_atom_site_label_A
_geom_hbond_distance_DH
_geom_hbond_distance_HA
_geom_hbond_distance_DA
_geom_hbond_angle_DHA
_geom_hbond_site_symmetry_A
O12 H12 N1 0.91(3) 1.77(3) 2.679(2) 178(3) 1_455
N3 H32 O11 0.92(3) 2.00(3) 2.916(2) 172(2) 1_655
N3 H31 N2 0.92(3) 2.12(3) 3.043(2) 177(2) 3_666

loop_
_geom_torsion_atom_site_label_1
_geom_torsion_atom_site_label_2
_geom_torsion_atom_site_label_3
_geom_torsion_atom_site_label_4
_geom_torsion
_geom_torsion_site_symmetry_1
_geom_torsion_site_symmetry_2
_geom_torsion_site_symmetry_3
_geom_torsion_site_symmetry_4
_geom_torsion_publ_flag
C2 N2 C1 N3 179.70(19) . . . . ?
C2 N2 C1 N1 0.4(3) . . . . ?
C4 N1 C1 N3 -177.99(19) . . . . ?
C4 N1 C1 N2 1.3(3) . . . . ?
C1 N2 C2 C3 -1.4(3) . . . . ?
N2 C2 C3 C4 0.7(3) . . . . ?
C1 N1 C4 C3 -2.1(3) . . . . ?
C2 C3 C4 N1 1.2(3) . . . . ?
C16 C11 C12 C13 -0.3(3) . . . . ?
C17 C11 C12 C13 -179.91(19) . . . . ?
C11 C12 C13 C14 -0.7(3) . . . . ?
C12 C13 C14 C15 1.1(3) . . . . ?
C13 C14 C15 C16 -0.6(3) . . . . ?
C14 C15 C16 C11 -0.4(3) . . . . ?
C12 C11 C16 C15 0.8(3) . . . . ?
C17 C11 C16 C15 -179.54(18) . . . . ?
C12 C11 C17 O11 165.38(19) . . . . ?
C16 C11 C17 O11 -14.3(3) . . . . ?
C12 C11 C17 O12 -14.7(3) . . . . ?
C16 C11 C17 O12 165.69(17) . . . . ?

loop_
_cod_related_entry_id
_cod_related_entry_database
_cod_related_entry_code
1 ChemSpider 30653524
